data_9000585
loop_
_publ_author_name
'Winter, J. K.'
'Ghose, S.'
'Okamura, F. P.'

_publ_section_title
;
 A high-temperature study of the thermal expansion and the anisotropy of the
 sodium atom in low albite
 T = 750 deg C
 Note: this sample of feldspar is from Tiburon, Marin County, California, USA
;
_journal_name_full 'American Mineralogist'
_journal_page_first 921
_journal_page_last 931
_journal_volume 62
_journal_year 1977
_chemical_formula_sum 'Al Na O8 Si3'
_chemical_name_mineral Albite
_space_group_IT_number 2
_symmetry_space_group_name_Hall '-P 1 (1/2*x+1/2*y,1/2*x-1/2*y,-z)'
_symmetry_space_group_name_H-M 'C -1'
_cell_angle_alpha 93.7
_cell_angle_beta 116.3
_cell_angle_gamma 87.6
_cell_formula_units_Z 4
_cell_length_a 8.242
_cell_length_b 12.841
_cell_length_c 7.176
_cell_volume 679.366
_database_code_amcsd 0000596
_diffrn_ambient_temperature 1023.15
_exptl_crystal_density_diffrn 2.564
_cod_original_cell_volume 679.365
_cod_original_formula_sum 'Na Al Si3 O8'
_cod_database_code 9000585

loop_
_space_group_symop_operation_xyz
x,y,z
1/2+x,1/2+y,z
-x,-y,-z
1/2-x,1/2-y,-z

loop_
_atom_site_aniso_label
_atom_site_aniso_U_11
_atom_site_aniso_U_22
_atom_site_aniso_U_33
_atom_site_aniso_U_12
_atom_site_aniso_U_13
_atom_site_aniso_U_23
Na 0.05088 0.14471 0.10184 -0.01151 0.02525 -0.05463
Al1o 0.02461 0.02162 0.01924 -0.00384 0.00962 0.00083
Si1m 0.02267 0.01996 0.01757 0.00336 0.00938 0.00209
Si2o 0.02074 0.01663 0.02279 -0.00192 0.00769 0.00083
Si2m 0.02046 0.01663 0.02363 0.00096 0.00866 0.00250
Oa1 0.05475 0.03992 0.02258 -0.00192 0.02068 0.00375
Oa2 0.02489 0.01747 0.03952 -0.00048 0.00818 0.00500
Obo 0.03761 0.04657 0.04726 -0.01295 0.02669 -0.00334
Obm 0.04258 0.05406 0.06420 0.01391 0.03727 0.00459
Oco 0.03401 0.02329 0.04830 -0.00815 0.01491 -0.00375
Ocm 0.03401 0.02246 0.04600 0.00719 0.01202 0.00417
Odo 0.04065 0.04158 0.02593 0.00623 0.00433 0.00542
Odm 0.04480 0.04408 0.02593 -0.00959 0.00096 -0.00334

loop_
_atom_site_label
_atom_site_fract_x
_atom_site_fract_y
_atom_site_fract_z
_atom_site_type_symbol
_atom_site_attached_hydrogens
Na 0.27590 0.98820 0.14660 Na 0
Al1o 0.00940 0.17270 0.21020 Al 0
Si1m 0.00510 0.81980 0.23720 Si 0
Si2o 0.69740 0.11240 0.32210 Si 0
Si2m 0.68860 0.88260 0.36050 Si 0
Oa1 0.00490 0.13590 0.97030 O 0
Oa2 0.60380 0.99930 0.28410 O 0
Obo 0.81400 0.11860 0.19670 O 0
Obm 0.82330 0.85200 0.25550 O 0
Oco 0.02030 0.30620 0.26960 O 0
Ocm 0.02750 0.69400 0.24130 O 0
Odo 0.20290 0.11190 0.39210 O 0
Odm 0.18080 0.86940 0.43010 O 0

loop_
_cod_changelog_entry_id
_cod_changelog_entry_author
_cod_changelog_entry_date
_cod_changelog_entry_text
1
;cod-tools version 3.8.0
Id: cif_guess_AMCSD_atom_types 9581 2023-05-17 12:35:41Z saulius
;
2023-05-18T11:36:24+03:00
;Derived atom types and hydrogen counts
from atom names that follow the AMCSD naming convention
(Wat == water, O-H == hydroxyl).
;

loop_
_cod_related_entry_id
_cod_related_entry_database
_cod_related_entry_code
1 AMCSD 0000596
